data_4130377
loop_
_publ_author_name
'Topi\'c, Filip'
'Rissanen, Kari'

_publ_section_title
;
 Systematic Construction of Ternary Cocrystals by Orthogonal and Robust
 Hydrogen and Halogen Bonds.
;
_journal_issue 20
_journal_name_full 'Journal of the American Chemical Society'
_journal_page_first 6610
_journal_page_last 6616
_journal_paper_doi 10.1021/jacs.6b02854
_journal_volume 138
_journal_year 2016
_chemical_formula_moiety 'C12 H24 O6, 2(C6 Br2 F4), 2(C H4 N2 S)'
_chemical_formula_sum 'C26 H32 Br4 F8 N4 O6 S2'
_chemical_formula_weight 1032.31
_space_group_crystal_system monoclinic
_space_group_IT_number 14
_space_group_name_Hall '-P 2ybc'
_space_group_name_H-M_alt 'P 1 21/c 1'
_atom_sites_solution_hydrogens geom
_atom_sites_solution_primary iterative
_atom_sites_solution_secondary difmap
_audit_creation_method SHELXL-2014/7
_cell_angle_alpha 90
_cell_angle_beta 98.464(3)
_cell_angle_gamma 90
_cell_formula_units_Z 2
_cell_length_a 11.5819(3)
_cell_length_b 18.0821(7)
_cell_length_c 8.6578(3)
_cell_measurement_reflns_used 3105
_cell_measurement_temperature 123.0(1)
_cell_measurement_theta_max 28.9420
_cell_measurement_theta_min 3.5410
_cell_volume 1793.41(11)
_computing_cell_refinement
;
CrysAlisPro, Agilent Technologies,
Version 1.171.37.31 (release 14-01-2014 CrysAlis171 .NET)
(compiled Jan 14 2014,18:38:05)
;
_computing_data_collection
;
CrysAlisPro, Agilent Technologies,
Version 1.171.37.31 (release 14-01-2014 CrysAlis171 .NET)
(compiled Jan 14 2014,18:38:05)
;
_computing_data_reduction
;
CrysAlisPro, Agilent Technologies,
Version 1.171.37.31 (release 14-01-2014 CrysAlis171 .NET)
(compiled Jan 14 2014,18:38:05)
;
_computing_publication_material 'WinGX (Farrugia, 2012)'
_computing_structure_refinement 'SHELXL-2014/7 (Sheldrick, 2015)'
_computing_structure_solution 'Superflip (Palatinus & Chapuis, 2007)'
_diffrn_ambient_environment N~2~
_diffrn_ambient_temperature 123.0(1)
_diffrn_detector 'CCD plate'
_diffrn_detector_area_resol_mean 5.1977
_diffrn_detector_type Atlas
_diffrn_measured_fraction_theta_full 0.994
_diffrn_measured_fraction_theta_max 0.843
_diffrn_measurement_device 'four-circle diffractometer'
_diffrn_measurement_device_type 'SuperNova, Dual, Cu at zero, Atlas'
_diffrn_radiation_monochromator mirror
_diffrn_radiation_probe x-ray
_diffrn_radiation_type MoK\a
_diffrn_radiation_wavelength 0.71073
_diffrn_reflns_av_R_equivalents 0.0266
_diffrn_reflns_av_unetI/netI 0.0472
_diffrn_reflns_Laue_measured_fraction_full 0.994
_diffrn_reflns_Laue_measured_fraction_max 0.843
_diffrn_reflns_limit_h_max 15
_diffrn_reflns_limit_h_min -12
_diffrn_reflns_limit_k_max 21
_diffrn_reflns_limit_k_min -24
_diffrn_reflns_limit_l_max 11
_diffrn_reflns_limit_l_min -8
_diffrn_reflns_number 7813
_diffrn_reflns_point_group_measured_fraction_full 0.994
_diffrn_reflns_point_group_measured_fraction_max 0.843
_diffrn_reflns_theta_full 25.250
_diffrn_reflns_theta_max 29.299
_diffrn_reflns_theta_min 2.870
_diffrn_source 'micro-focus sealed X-ray tube'
_diffrn_source_type 'SuperNova (Mo) X-ray Source'
_exptl_absorpt_coefficient_mu 4.670
_exptl_absorpt_correction_T_max 0.728
_exptl_absorpt_correction_T_min 0.406
_exptl_absorpt_correction_type gaussian
_exptl_absorpt_process_details
;
CrysAlisPro, Agilent Technologies,
Version 1.171.37.31 (release 14-01-2014 CrysAlis171 .NET)
(compiled Jan 14 2014,18:38:05)
Numerical absorption correction based on gaussian integration over a
 multifaceted crystal model
Empirical absorption correction using spherical harmonics,
 implemented in SCALE3 ABSPACK scaling algorithm.
;
_exptl_crystal_colour colourless
_exptl_crystal_density_diffrn 1.912
_exptl_crystal_density_method 'not measured'
_exptl_crystal_description lath
_exptl_crystal_F_000 1016
_exptl_crystal_size_max 0.395
_exptl_crystal_size_mid 0.188
_exptl_crystal_size_min 0.075
_refine_diff_density_max 0.553
_refine_diff_density_min -0.727
_refine_diff_density_rms 0.101
_refine_ls_extinction_method none
_refine_ls_goodness_of_fit_ref 1.026
_refine_ls_hydrogen_treatment constr
_refine_ls_matrix_type full
_refine_ls_number_parameters 226
_refine_ls_number_reflns 4129
_refine_ls_number_restraints 0
_refine_ls_restrained_S_all 1.026
_refine_ls_R_factor_all 0.0498
_refine_ls_R_factor_gt 0.0327
_refine_ls_shift/su_max 0.000
_refine_ls_shift/su_mean 0.000
_refine_ls_structure_factor_coef Fsqd
_refine_ls_weighting_details 'w=1/[\s^2^(Fo^2^)+(0.0259P)^2^+0.2569P] where P=(Fo^2^+2Fc^2^)/3'
_refine_ls_weighting_scheme calc
_refine_ls_wR_factor_gt 0.0610
_refine_ls_wR_factor_ref 0.0667
_reflns_Friedel_coverage 0.000
_reflns_number_gt 3317
_reflns_number_total 4129
_reflns_threshold_expression 'I > 2\s(I)'
_cod_data_source_file ja6b02854_si_002.cif
_cod_data_source_block A_C-2_4-2_123K
_cod_original_sg_symbol_H-M 'P 21/c'
_cod_database_code 4130377
_shelx_shelxl_version_number 2014/7
_shelx_space_group_comment
;
The symmetry employed for this shelxl refinement is uniquely defined
by the following loop, which should always be used as a source of
symmetry information in preference to the above space-group names.
They are only intended as comments.
;
_shelx_estimated_absorpt_t_min 0.259
_shelx_estimated_absorpt_t_max 0.721

loop_
_space_group_symop_operation_xyz
'x, y, z'
'-x, y+1/2, -z+1/2'
'-x, -y, -z'
'x, -y-1/2, z-1/2'

loop_
_atom_site_label
_atom_site_type_symbol
_atom_site_fract_x
_atom_site_fract_y
_atom_site_fract_z
_atom_site_U_iso_or_equiv
_atom_site_adp_type
_atom_site_occupancy
_atom_site_site_symmetry_order
_atom_site_calc_flag
_atom_site_refinement_flags_posn
_atom_site_refinement_flags_adp
C1A C 0.4989(2) 0.35583(15) 0.4020(3) 0.0139(6) Uani 1 1 d . .
N1A N 0.54484(19) 0.42279(13) 0.4083(3) 0.0190(5) Uani 1 1 d . .
H1A1 H 0.5935 0.4366 0.4911 0.023 Uiso 1 1 calc R U
H1A2 H 0.5268 0.4536 0.3298 0.023 Uiso 1 1 calc R U
N2A N 0.5313(2) 0.31260(14) 0.5269(3) 0.0247(6) Uani 1 1 d . .
H2A1 H 0.5803 0.3295 0.6064 0.030 Uiso 1 1 calc R U
H2A2 H 0.5035 0.2674 0.5292 0.030 Uiso 1 1 calc R U
S1A S 0.40943(6) 0.32385(4) 0.24322(8) 0.01835(16) Uani 1 1 d . .
C1C C 0.6429(2) 0.59769(15) 0.2128(3) 0.0162(6) Uani 1 1 d . .
H1C1 H 0.6319 0.6445 0.2681 0.019 Uiso 1 1 calc R U
H1C2 H 0.6597 0.6098 0.1068 0.019 Uiso 1 1 calc R U
C2C C 0.7422(2) 0.55470(16) 0.3003(3) 0.0165(6) Uani 1 1 d . .
H2C1 H 0.7475 0.5056 0.2512 0.020 Uiso 1 1 calc R U
H2C2 H 0.8165 0.5813 0.2969 0.020 Uiso 1 1 calc R U
C3C C 0.8123(2) 0.50263(16) 0.5455(3) 0.0177(6) Uani 1 1 d . .
H3C1 H 0.8898 0.5245 0.5390 0.021 Uiso 1 1 calc R U
H3C2 H 0.8109 0.4518 0.5028 0.021 Uiso 1 1 calc R U
C4C C 0.7913(2) 0.50062(16) 0.7126(3) 0.0176(6) Uani 1 1 d . .
H4C1 H 0.8602 0.4794 0.7789 0.021 Uiso 1 1 calc R U
H4C2 H 0.7795 0.5515 0.7493 0.021 Uiso 1 1 calc R U
C5C C 0.6624(2) 0.46102(18) 0.8814(3) 0.0213(7) Uani 1 1 d . .
H5C1 H 0.6463 0.5130 0.9070 0.026 Uiso 1 1 calc R U
H5C2 H 0.7295 0.4435 0.9567 0.026 Uiso 1 1 calc R U
C6C C 0.5575(2) 0.41427(17) 0.8941(3) 0.0198(6) Uani 1 1 d . .
H6C1 H 0.5703 0.3632 0.8592 0.024 Uiso 1 1 calc R U
H6C2 H 0.5428 0.4125 1.0038 0.024 Uiso 1 1 calc R U
O1C O 0.53949(15) 0.55349(10) 0.2024(2) 0.0182(4) Uani 1 1 d . .
O2C O 0.72345(15) 0.54588(10) 0.4578(2) 0.0146(4) Uani 1 1 d . .
O3C O 0.69029(15) 0.45673(10) 0.7262(2) 0.0156(4) Uani 1 1 d . .
C1S C 0.0644(2) 0.23727(16) 0.5008(3) 0.0145(6) Uani 1 1 d . .
C2S C -0.0093(2) 0.28949(15) 0.5504(3) 0.0167(6) Uani 1 1 d . .
C3S C -0.1021(2) 0.26870(16) 0.6246(3) 0.0167(6) Uani 1 1 d . .
C4S C -0.1241(2) 0.19514(15) 0.6515(3) 0.0139(6) Uani 1 1 d . .
C5S C -0.0504(2) 0.14266(15) 0.6026(3) 0.0149(6) Uani 1 1 d . .
C6S C 0.0418(2) 0.16353(15) 0.5277(3) 0.0146(6) Uani 1 1 d . .
Br1S Br 0.19417(2) 0.26667(2) 0.40764(3) 0.01775(8) Uani 1 1 d . .
Br2S Br -0.25337(2) 0.16835(2) 0.74665(3) 0.02139(9) Uani 1 1 d . .
F1S F 0.00766(14) 0.36147(9) 0.5266(2) 0.0256(4) Uani 1 1 d . .
F2S F -0.17030(14) 0.32162(9) 0.6720(2) 0.0260(4) Uani 1 1 d . .
F3S F -0.06742(14) 0.07053(8) 0.62788(19) 0.0239(4) Uani 1 1 d . .
F4S F 0.11032(14) 0.11025(9) 0.48102(19) 0.0234(4) Uani 1 1 d . .

loop_
_atom_site_aniso_label
_atom_site_aniso_U_11
_atom_site_aniso_U_22
_atom_site_aniso_U_33
_atom_site_aniso_U_23
_atom_site_aniso_U_13
_atom_site_aniso_U_12
C1A 0.0125(13) 0.0158(14) 0.0151(14) -0.0012(11) 0.0076(11) 0.0011(12)
N1A 0.0203(12) 0.0191(13) 0.0164(12) -0.0012(10) -0.0011(10) -0.0058(11)
N2A 0.0328(14) 0.0216(14) 0.0187(13) 0.0061(11) 0.0006(11) -0.0004(12)
S1A 0.0182(3) 0.0196(4) 0.0182(4) -0.0052(3) 0.0056(3) -0.0047(3)
C1C 0.0181(14) 0.0153(15) 0.0161(14) 0.0018(12) 0.0061(12) -0.0029(12)
C2C 0.0162(13) 0.0181(15) 0.0161(14) 0.0003(12) 0.0052(12) -0.0032(12)
C3C 0.0144(13) 0.0188(15) 0.0199(14) 0.0023(12) 0.0030(12) -0.0023(12)
C4C 0.0146(13) 0.0184(15) 0.0188(15) 0.0025(12) -0.0012(12) -0.0032(12)
C5C 0.0196(14) 0.0342(18) 0.0091(13) 0.0010(13) -0.0006(12) 0.0005(14)
C6C 0.0183(14) 0.0286(17) 0.0125(14) 0.0078(12) 0.0024(12) 0.0073(13)
O1C 0.0148(9) 0.0195(11) 0.0193(10) 0.0073(8) -0.0010(8) -0.0033(9)
O2C 0.0148(9) 0.0173(10) 0.0123(9) 0.0023(8) 0.0038(8) 0.0007(8)
O3C 0.0139(9) 0.0211(11) 0.0121(9) 0.0004(8) 0.0033(8) -0.0027(8)
C1S 0.0100(12) 0.0226(15) 0.0099(13) 0.0041(12) -0.0013(11) -0.0034(12)
C2S 0.0153(13) 0.0144(14) 0.0192(14) 0.0026(12) -0.0020(12) -0.0022(12)
C3S 0.0142(13) 0.0186(15) 0.0166(14) 0.0002(12) -0.0004(12) 0.0027(12)
C4S 0.0102(12) 0.0203(16) 0.0113(13) 0.0022(11) 0.0016(11) -0.0033(12)
C5S 0.0151(13) 0.0132(14) 0.0152(14) 0.0013(11) -0.0018(11) -0.0050(12)
C6S 0.0123(13) 0.0170(15) 0.0146(14) -0.0008(11) 0.0025(11) 0.0034(12)
Br1S 0.01227(13) 0.02430(17) 0.01649(14) 0.00393(12) 0.00152(11) -0.00291(12)
Br2S 0.01548(14) 0.02882(18) 0.02109(16) 0.00114(12) 0.00677(12) -0.00390(12)
F1S 0.0222(9) 0.0137(8) 0.0417(11) 0.0048(8) 0.0067(8) -0.0027(7)
F2S 0.0215(9) 0.0216(10) 0.0371(10) -0.0023(8) 0.0116(8) 0.0043(8)
F3S 0.0231(9) 0.0131(9) 0.0366(10) 0.0046(7) 0.0084(8) -0.0031(7)
F4S 0.0213(8) 0.0212(9) 0.0294(9) 0.0009(7) 0.0093(8) 0.0047(8)

loop_
_atom_type_symbol
_atom_type_description
_atom_type_scat_dispersion_real
_atom_type_scat_dispersion_imag
_atom_type_scat_source
C C 0.0033 0.0016 'International Tables Vol C Tables 4.2.6.8 and 6.1.1.4'
H H 0.0000 0.0000 'International Tables Vol C Tables 4.2.6.8 and 6.1.1.4'
Br Br -0.2901 2.4595 'International Tables Vol C Tables 4.2.6.8 and 6.1.1.4'
F F 0.0171 0.0103 'International Tables Vol C Tables 4.2.6.8 and 6.1.1.4'
N N 0.0061 0.0033 'International Tables Vol C Tables 4.2.6.8 and 6.1.1.4'
O O 0.0106 0.0060 'International Tables Vol C Tables 4.2.6.8 and 6.1.1.4'
S S 0.1246 0.1234 'International Tables Vol C Tables 4.2.6.8 and 6.1.1.4'

loop_
_geom_angle_atom_site_label_1
_geom_angle_atom_site_label_2
_geom_angle_atom_site_label_3
_geom_angle
_geom_angle_site_symmetry_1
N1A C1A N2A 115.9(2) .
N1A C1A S1A 122.7(2) .
N2A C1A S1A 121.3(2) .
C1A N1A H1A1 120.0 .
C1A N1A H1A2 120.0 .
H1A1 N1A H1A2 120.0 .
C1A N2A H2A1 120.0 .
C1A N2A H2A2 120.0 .
H2A1 N2A H2A2 120.0 .
O1C C1C C2C 108.4(2) .
O1C C1C H1C1 110.0 .
C2C C1C H1C1 110.0 .
O1C C1C H1C2 110.0 .
C2C C1C H1C2 110.0 .
H1C1 C1C H1C2 108.4 .
O2C C2C C1C 109.2(2) .
O2C C2C H2C1 109.8 .
C1C C2C H2C1 109.8 .
O2C C2C H2C2 109.8 .
C1C C2C H2C2 109.8 .
H2C1 C2C H2C2 108.3 .
O2C C3C C4C 108.7(2) .
O2C C3C H3C1 109.9 .
C4C C3C H3C1 109.9 .
O2C C3C H3C2 109.9 .
C4C C3C H3C2 109.9 .
H3C1 C3C H3C2 108.3 .
O3C C4C C3C 110.0(2) .
O3C C4C H4C1 109.7 .
C3C C4C H4C1 109.7 .
O3C C4C H4C2 109.7 .
C3C C4C H4C2 109.7 .
H4C1 C4C H4C2 108.2 .
O3C C5C C6C 109.6(2) .
O3C C5C H5C1 109.7 .
C6C C5C H5C1 109.7 .
O3C C5C H5C2 109.7 .
C6C C5C H5C2 109.7 .
H5C1 C5C H5C2 108.2 .
O1C C6C C5C 107.8(2) 3_666
O1C C6C H6C1 110.2 3_666
C5C C6C H6C1 110.2 .
O1C C6C H6C2 110.2 3_666
C5C C6C H6C2 110.2 .
H6C1 C6C H6C2 108.5 .
C6C O1C C1C 112.9(2) 3_666
C3C O2C C2C 111.95(19) .
C5C O3C C4C 110.3(2) .
C2S C1S C6S 117.7(2) .
C2S C1S Br1S 120.5(2) .
C6S C1S Br1S 121.7(2) .
F1S C2S C3S 118.6(2) .
F1S C2S C1S 120.4(2) .
C3S C2S C1S 121.1(3) .
F2S C3S C4S 120.2(2) .
F2S C3S C2S 118.7(2) .
C4S C3S C2S 121.0(2) .
C3S C4S C5S 118.1(2) .
C3S C4S Br2S 120.1(2) .
C5S C4S Br2S 121.7(2) .
F3S C5S C6S 119.0(2) .
F3S C5S C4S 120.3(2) .
C6S C5S C4S 120.7(3) .
F4S C6S C5S 118.4(2) .
F4S C6S C1S 120.2(2) .
C5S C6S C1S 121.3(2) .

loop_
_geom_bond_atom_site_label_1
_geom_bond_atom_site_label_2
_geom_bond_distance
_geom_bond_site_symmetry_2
C1A N1A 1.320(3) .
C1A N2A 1.342(3) .
C1A S1A 1.696(3) .
N1A H1A1 0.8800 .
N1A H1A2 0.8800 .
N2A H2A1 0.8800 .
N2A H2A2 0.8800 .
C1C O1C 1.431(3) .
C1C C2C 1.498(4) .
C1C H1C1 0.9900 .
C1C H1C2 0.9900 .
C2C O2C 1.421(3) .
C2C H2C1 0.9900 .
C2C H2C2 0.9900 .
C3C O2C 1.420(3) .
C3C C4C 1.502(4) .
C3C H3C1 0.9900 .
C3C H3C2 0.9900 .
C4C O3C 1.433(3) .
C4C H4C1 0.9900 .
C4C H4C2 0.9900 .
C5C O3C 1.429(3) .
C5C C6C 1.498(4) .
C5C H5C1 0.9900 .
C5C H5C2 0.9900 .
C6C O1C 1.422(3) 3_666
C6C H6C1 0.9900 .
C6C H6C2 0.9900 .
O1C C6C 1.422(3) 3_666
C1S C2S 1.383(4) .
C1S C6S 1.385(4) .
C1S Br1S 1.884(2) .
C2S F1S 1.337(3) .
C2S C3S 1.383(4) .
C3S F2S 1.343(3) .
C3S C4S 1.381(4) .
C4S C5S 1.384(4) .
C4S Br2S 1.875(2) .
C5S F3S 1.342(3) .
C5S C6S 1.381(4) .
C6S F4S 1.347(3) .

loop_
_geom_torsion_atom_site_label_1
_geom_torsion_atom_site_label_2
_geom_torsion_atom_site_label_3
_geom_torsion_atom_site_label_4
_geom_torsion
_geom_torsion_site_symmetry_4
O1C C1C C2C O2C -67.0(3) .
O2C C3C C4C O3C 70.5(3) .
O3C C5C C6C O1C -66.1(3) 3_666
C2C C1C O1C C6C -173.2(2) 3_666
C4C C3C O2C C2C 175.8(2) .
C1C C2C O2C C3C 177.4(2) .
C6C C5C O3C C4C -179.4(2) .
C3C C4C O3C C5C -173.8(2) .
C6S C1S C2S F1S -179.5(2) .
Br1S C1S C2S F1S 3.0(4) .
C6S C1S C2S C3S 0.2(4) .
Br1S C1S C2S C3S -177.4(2) .
F1S C2S C3S F2S -1.0(4) .
C1S C2S C3S F2S 179.3(2) .
F1S C2S C3S C4S 179.6(2) .
C1S C2S C3S C4S 0.0(4) .
F2S C3S C4S C5S -179.1(2) .
C2S C3S C4S C5S 0.2(4) .
F2S C3S C4S Br2S 2.7(4) .
C2S C3S C4S Br2S -178.0(2) .
C3S C4S C5S F3S 179.1(2) .
Br2S C4S C5S F3S -2.6(4) .
C3S C4S C5S C6S -0.6(4) .
Br2S C4S C5S C6S 177.6(2) .
F3S C5S C6S F4S 0.9(4) .
C4S C5S C6S F4S -179.4(2) .
F3S C5S C6S C1S -178.9(2) .
C4S C5S C6S C1S 0.8(4) .
C2S C1S C6S F4S 179.6(2) .
Br1S C1S C6S F4S -2.9(4) .
C2S C1S C6S C5S -0.6(4) .
Br1S C1S C6S C5S 177.0(2) .
